data_4103233
loop_
_publ_author_name
'Michael Nippe'
'Jingfang Wang'
'Eckhard Bill'
'H\%akon Hope'
'Naresh S. Dalal'
'John F. Berry'

_publ_contact_author_address
;Department of Chemistry
University of Wisconsin-Madison
1101 University Ave
Madison, WI  53706
USA
;
_publ_contact_author_email berry@chem.wisc.edu
_publ_contact_author_name 'John F. Berry'
_publ_contact_author_phone 809-608-262-7534
_publ_section_title
;
 Crystals in Which Some Metal Atoms are More Equal Than Others:
 Inequalities From Crystal Packing and Their Spectroscopic/Magnetic
 Consequences
;
_journal_name_full 'Journal of the American Chemical Society'
_journal_page_first 14261
_journal_page_last 14272
_journal_paper_doi 10.1021/ja106510g
_journal_volume 132
_journal_year 2010
_chemical_formula_moiety 'C40 H32 Cl2 Mn Mo2 N12, C4 H10 O'
_chemical_formula_sum 'C44 H42 Cl2 Mn Mo2 N12 O'
_chemical_formula_weight 1072.62
_chemical_name_systematic
; 
 ? 
;
_space_group_IT_number 14
_symmetry_cell_setting monoclinic
_symmetry_space_group_name_Hall '-P 2ybc'
_symmetry_space_group_name_H-M 'P 1 21/c 1'
_atom_sites_solution_hydrogens geom
_atom_sites_solution_primary direct
_atom_sites_solution_secondary difmap
_audit_creation_method SHELXL-97
_cell_angle_alpha 90.00
_cell_angle_beta 98.676(3)
_cell_angle_gamma 90.00
_cell_formula_units_Z 4
_cell_length_a 16.255(3)
_cell_length_b 15.817(3)
_cell_length_c 17.080(3)
_cell_measurement_reflns_used 5759
_cell_measurement_temperature 100(2)
_cell_measurement_theta_max 28.1198
_cell_measurement_theta_min 2.2760
_cell_volume 4341.1(14)
_computing_cell_refinement 'SAINT Ver. 6.22  (Bruker-AXS, 2003)'
_computing_data_collection 'SMART Ver. 5.622 (Bruker-AXS, 2003)'
_computing_data_reduction 'SAINT Ver. 6.22'
_computing_molecular_graphics 'SHELXTL Ver. 6.14'
_computing_publication_material 'SHELXTL Ver. 6.14'
_computing_structure_refinement 'SHELXL-97 (Sheldrick, 1997)'
_computing_structure_solution 'SHELXS-97 (Sheldrick, 1990)'
_diffrn_ambient_temperature 100(2)
_diffrn_measured_fraction_theta_full 0.993
_diffrn_measured_fraction_theta_max 0.993
_diffrn_measurement_device_type 'Bruker CCD-1000 area detector'
_diffrn_measurement_method '0.30\% \w scans'
_diffrn_radiation_monochromator graphite
_diffrn_radiation_source 'fine-focus sealed tube'
_diffrn_radiation_type MoK\a
_diffrn_radiation_wavelength 0.71073
_diffrn_reflns_av_R_equivalents 0.0696
_diffrn_reflns_av_sigmaI/netI 0.0597
_diffrn_reflns_limit_h_max 21
_diffrn_reflns_limit_h_min -21
_diffrn_reflns_limit_k_max 21
_diffrn_reflns_limit_k_min -21
_diffrn_reflns_limit_l_max 22
_diffrn_reflns_limit_l_min -22
_diffrn_reflns_number 56715
_diffrn_reflns_theta_full 28.35
_diffrn_reflns_theta_max 28.35
_diffrn_reflns_theta_min 1.27
_exptl_absorpt_coefficient_mu 1.030
_exptl_absorpt_correction_T_max 0.8493
_exptl_absorpt_correction_T_min 0.6907
_exptl_absorpt_correction_type multi-scan
_exptl_crystal_colour brown
_exptl_crystal_density_diffrn 1.641
_exptl_crystal_density_method 'not measured'
_exptl_crystal_description plate
_exptl_crystal_F_000 2164
_exptl_crystal_size_max 0.39
_exptl_crystal_size_mid 0.34
_exptl_crystal_size_min 0.16
_refine_diff_density_max 0.797
_refine_diff_density_min -1.239
_refine_diff_density_rms 0.136
_refine_ls_extinction_method none
_refine_ls_goodness_of_fit_ref 1.049
_refine_ls_hydrogen_treatment undef
_refine_ls_matrix_type full
_refine_ls_number_parameters 571
_refine_ls_number_reflns 10756
_refine_ls_number_restraints 0
_refine_ls_restrained_S_all 1.049
_refine_ls_R_factor_all 0.0829
_refine_ls_R_factor_gt 0.0582
_refine_ls_shift/su_max 0.001
_refine_ls_shift/su_mean 0.000
_refine_ls_structure_factor_coef Fsqd
_refine_ls_weighting_details 'calc w=1/[\s^2^(Fo^2^)+(0.0570P)^2^+12.4101P] where P=(Fo^2^+2Fc^2^)/3'
_refine_ls_weighting_scheme calc
_refine_ls_wR_factor_gt 0.1210
_refine_ls_wR_factor_ref 0.1326
_reflns_number_gt 8108
_reflns_number_total 10756
_reflns_threshold_expression >2sigma(I)
_cod_data_source_file ja106510g_si_002_4.cif
_cod_data_source_block compound3(100K)
_cod_original_cell_volume 4341.2(13)
_cod_database_code 4103233

loop_
_symmetry_equiv_pos_as_xyz
'x, y, z'
'-x, y+1/2, -z+1/2'
'-x, -y, -z'
'x, -y-1/2, z-1/2'

loop_
_atom_site_label
_atom_site_type_symbol
_atom_site_fract_x
_atom_site_fract_y
_atom_site_fract_z
_atom_site_U_iso_or_equiv
_atom_site_adp_type
_atom_site_occupancy
_atom_site_symmetry_multiplicity
_atom_site_calc_flag
_atom_site_refinement_flags
_atom_site_disorder_assembly
_atom_site_disorder_group
Mo1A Mo 0.15033(5) 0.45560(4) 0.29982(4) 0.00684(17) Uani 0.696(2) 1 d P A 1
Mo1B Mo 0.3419(2) 0.5768(2) 0.17585(19) 0.0103(3) Uani 0.304(2) 1 d P A 2
Mo2A Mo 0.24022(16) 0.51088(15) 0.24025(15) 0.0066(2) Uani 0.696(2) 1 d P A 1
Mo2B Mo 0.2501(4) 0.5216(4) 0.2343(4) 0.0066(2) Uani 0.304(2) 1 d P A 2
Mn1A Mn 0.35765(16) 0.58904(15) 0.16066(14) 0.0103(3) Uani 0.696(2) 1 d P A 1
Mn1B Mn 0.1297(2) 0.4474(2) 0.31293(19) 0.00684(17) Uani 0.304(2) 1 d P A 2
Cl1 Cl 0.45607(7) 0.65858(7) 0.09839(6) 0.0193(2) Uani 1 1 d . . .
Cl2 Cl 0.03250(6) 0.38288(6) 0.38010(6) 0.0157(2) Uani 1 1 d . . .
N1 N 0.2875(2) 0.70166(19) 0.19611(18) 0.0091(6) Uani 1 1 d . . .
N2 N 0.1703(2) 0.6256(2) 0.2138(2) 0.0171(7) Uani 1 1 d . . .
N3 N 0.0581(2) 0.5504(2) 0.24639(19) 0.0105(6) Uani 1 1 d . . .
N4 N 0.4229(2) 0.5828(2) 0.28763(19) 0.0097(6) Uani 1 1 d . . .
N5 N 0.3034(2) 0.5719(2) 0.3450(2) 0.0134(7) Uani 1 1 d . . .
N6 N 0.1849(2) 0.5442(2) 0.40040(19) 0.0106(6) Uani 1 1 d . . .
N7 N 0.3970(2) 0.4530(2) 0.16186(19) 0.0103(6) Uani 1 1 d . . .
N8 N 0.3244(2) 0.4086(2) 0.2608(2) 0.0138(7) Uani 1 1 d . . .
N9 N 0.2439(2) 0.3646(2) 0.35428(19) 0.0104(6) Uani 1 1 d . . .
N10 N 0.2545(2) 0.5635(2) 0.06115(19) 0.0110(7) Uani 1 1 d . . .
N11 N 0.1861(2) 0.4641(2) 0.1276(2) 0.0177(8) Uani 1 1 d . . .
N12 N 0.1081(2) 0.3762(2) 0.19559(19) 0.0112(7) Uani 1 1 d . . .
C1 C 0.3312(3) 0.7749(3) 0.2012(2) 0.0157(8) Uani 1 1 d . A .
H1AA H 0.3875 0.7727 0.1925 0.019 Uiso 1 1 calc R . .
C2 C 0.2995(3) 0.8520(3) 0.2182(3) 0.0197(9) Uani 1 1 d . . .
H2AA H 0.3326 0.9017 0.2211 0.024 Uiso 1 1 calc R A .
C3 C 0.2171(3) 0.8546(3) 0.2311(2) 0.0195(9) Uani 1 1 d . A .
H3AA H 0.1925 0.9069 0.2421 0.023 Uiso 1 1 calc R . .
C4 C 0.1711(3) 0.7810(3) 0.2280(2) 0.0171(9) Uani 1 1 d . . .
H4AA H 0.1149 0.7825 0.2372 0.021 Uiso 1 1 calc R A .
C5 C 0.2074(3) 0.7037(3) 0.2112(2) 0.0137(8) Uani 1 1 d . A .
C6 C 0.0854(3) 0.6180(2) 0.2074(2) 0.0130(8) Uani 1 1 d . A .
C7 C 0.0276(3) 0.6692(3) 0.1592(2) 0.0149(8) Uani 1 1 d . . .
H7AA H 0.0465 0.7141 0.1295 0.018 Uiso 1 1 calc R A .
C8 C -0.0562(3) 0.6542(3) 0.1551(2) 0.0174(9) Uani 1 1 d . A .
H8AA H -0.0955 0.6894 0.1237 0.021 Uiso 1 1 calc R . .
C9 C -0.0831(3) 0.5872(3) 0.1973(3) 0.0194(9) Uani 1 1 d . . .
H9AA H -0.1408 0.5765 0.1959 0.023 Uiso 1 1 calc R A .
C10 C -0.0246(2) 0.5371(3) 0.2408(2) 0.0141(8) Uani 1 1 d . A .
H10A H -0.0432 0.4905 0.2685 0.017 Uiso 1 1 calc R . .
C11 C 0.5062(3) 0.5767(3) 0.2925(3) 0.0169(9) Uani 1 1 d . A .
H11A H 0.5294 0.5753 0.2447 0.020 Uiso 1 1 calc R . .
C12 C 0.5594(3) 0.5724(3) 0.3632(3) 0.0194(9) Uani 1 1 d . . .
H12A H 0.6177 0.5672 0.3643 0.023 Uiso 1 1 calc R A .
C13 C 0.5254(3) 0.5759(3) 0.4323(3) 0.0187(9) Uani 1 1 d . A .
H13A H 0.5607 0.5748 0.4820 0.022 Uiso 1 1 calc R . .
C14 C 0.4403(3) 0.5811(3) 0.4295(2) 0.0163(9) Uani 1 1 d . . .
H14A H 0.4168 0.5846 0.4771 0.020 Uiso 1 1 calc R A .
C15 C 0.3888(3) 0.5813(2) 0.3555(2) 0.0123(8) Uani 1 1 d . A .
C16 C 0.2562(2) 0.5897(2) 0.4035(2) 0.0117(8) Uani 1 1 d . A .
C17 C 0.2743(3) 0.6545(3) 0.4605(2) 0.0161(8) Uani 1 1 d . . .
H17A H 0.3235 0.6872 0.4620 0.019 Uiso 1 1 calc R A .
C18 C 0.2208(3) 0.6701(3) 0.5136(2) 0.0175(9) Uani 1 1 d . A .
H18A H 0.2332 0.7130 0.5525 0.021 Uiso 1 1 calc R . .
C19 C 0.1486(3) 0.6230(3) 0.5102(2) 0.0171(9) Uani 1 1 d . . .
H19A H 0.1107 0.6332 0.5464 0.021 Uiso 1 1 calc R A .
C20 C 0.1327(3) 0.5612(2) 0.4533(2) 0.0128(8) Uani 1 1 d . A .
H20A H 0.0831 0.5290 0.4510 0.015 Uiso 1 1 calc R . .
C21 C 0.4494(3) 0.4378(3) 0.1090(3) 0.0183(9) Uani 1 1 d . A .
H21A H 0.4590 0.4821 0.0738 0.022 Uiso 1 1 calc R . .
C22 C 0.4899(3) 0.3620(3) 0.1029(3) 0.0171(9) Uani 1 1 d . . .
H22A H 0.5278 0.3545 0.0662 0.021 Uiso 1 1 calc R A .
C23 C 0.4730(3) 0.2974(3) 0.1523(2) 0.0161(9) Uani 1 1 d . A .
H23A H 0.4991 0.2439 0.1496 0.019 Uiso 1 1 calc R . .
C24 C 0.4187(3) 0.3101(3) 0.2053(3) 0.0162(9) Uani 1 1 d . . .
H24A H 0.4061 0.2649 0.2382 0.019 Uiso 1 1 calc R A .
C25 C 0.3816(2) 0.3897(2) 0.2111(2) 0.0120(8) Uani 1 1 d . A .
C26 C 0.3195(3) 0.3617(2) 0.3285(2) 0.0119(8) Uani 1 1 d . A .
C27 C 0.3865(2) 0.3196(2) 0.3737(2) 0.0132(8) Uani 1 1 d . . .
H27A H 0.4397 0.3204 0.3571 0.016 Uiso 1 1 calc R A .
C28 C 0.3758(3) 0.2775(3) 0.4414(2) 0.0162(8) Uani 1 1 d . A .
H28A H 0.4210 0.2482 0.4712 0.019 Uiso 1 1 calc R . .
C29 C 0.2979(3) 0.2781(3) 0.4661(2) 0.0148(8) Uani 1 1 d . . .
H29A H 0.2886 0.2486 0.5124 0.018 Uiso 1 1 calc R A .
C30 C 0.2352(3) 0.3224(2) 0.4217(2) 0.0128(8) Uani 1 1 d . A .
H30A H 0.1824 0.3236 0.4391 0.015 Uiso 1 1 calc R . .
C31 C 0.2560(3) 0.6173(3) -0.0003(2) 0.0183(9) Uani 1 1 d . A .
H31A H 0.3043 0.6510 -0.0008 0.022 Uiso 1 1 calc R . .
C32 C 0.1914(3) 0.6258(3) -0.0619(3) 0.0270(11) Uani 1 1 d . . .
H32A H 0.1945 0.6651 -0.1035 0.032 Uiso 1 1 calc R A .
C33 C 0.1220(3) 0.5755(3) -0.0616(3) 0.0246(10) Uani 1 1 d . A .
H33A H 0.0760 0.5802 -0.1029 0.029 Uiso 1 1 calc R . .
C34 C 0.1199(3) 0.5189(3) -0.0014(3) 0.0195(9) Uani 1 1 d . . .
H34A H 0.0726 0.4836 -0.0014 0.023 Uiso 1 1 calc R A .
C35 C 0.1874(2) 0.5127(3) 0.0607(2) 0.0138(8) Uani 1 1 d . A .
C36 C 0.1354(2) 0.3946(3) 0.1261(2) 0.0128(8) Uani 1 1 d . A .
C37 C 0.1149(3) 0.3408(3) 0.0599(3) 0.0187(9) Uani 1 1 d . . .
H37A H 0.1362 0.3525 0.0122 0.022 Uiso 1 1 calc R A .
C38 C 0.0644(3) 0.2721(3) 0.0639(3) 0.0188(9) Uani 1 1 d . A .
H38A H 0.0501 0.2364 0.0192 0.023 Uiso 1 1 calc R . .
C39 C 0.0342(3) 0.2551(3) 0.1347(3) 0.0166(9) Uani 1 1 d . . .
H39A H -0.0020 0.2087 0.1387 0.020 Uiso 1 1 calc R A .
C40 C 0.0584(2) 0.3074(2) 0.1982(2) 0.0124(8) Uani 1 1 d . A .
H40A H 0.0393 0.2947 0.2468 0.015 Uiso 1 1 calc R . .
O1S O 0.26721(19) 0.07133(19) 0.24288(18) 0.0188(6) Uani 1 1 d . . .
C1S C 0.3293(3) 0.0530(3) 0.3770(3) 0.0297(11) Uani 1 1 d . . .
H1SB H 0.3643 0.0084 0.3596 0.045 Uiso 1 1 calc R . .
H1SA H 0.2785 0.0278 0.3912 0.045 Uiso 1 1 calc R . .
H1SC H 0.3598 0.0820 0.4232 0.045 Uiso 1 1 calc R . .
C2S C 0.3064(3) 0.1161(3) 0.3103(3) 0.0219(10) Uani 1 1 d . . .
H2SA H 0.2682 0.1595 0.3261 0.026 Uiso 1 1 calc R . .
H2SB H 0.3570 0.1449 0.2980 0.026 Uiso 1 1 calc R . .
C3S C 0.2329(3) 0.1282(3) 0.1818(3) 0.0225(10) Uani 1 1 d . . .
H3SB H 0.2774 0.1626 0.1640 0.027 Uiso 1 1 calc R . .
H3SA H 0.1924 0.1667 0.2013 0.027 Uiso 1 1 calc R . .
C4S C 0.1902(3) 0.0748(3) 0.1146(3) 0.0226(10) Uani 1 1 d . . .
H4SB H 0.1643 0.1116 0.0716 0.034 Uiso 1 1 calc R . .
H4SA H 0.1473 0.0400 0.1334 0.034 Uiso 1 1 calc R . .
H4SC H 0.2312 0.0381 0.0950 0.034 Uiso 1 1 calc R . .

loop_
_atom_site_aniso_label
_atom_site_aniso_U_11
_atom_site_aniso_U_22
_atom_site_aniso_U_33
_atom_site_aniso_U_23
_atom_site_aniso_U_13
_atom_site_aniso_U_12
Mo1A 0.0061(4) 0.0083(2) 0.0068(3) 0.00048(19) 0.0033(2) -0.0005(2)
Mo1B 0.0109(9) 0.0079(7) 0.0123(9) 0.0014(5) 0.0025(5) -0.0017(5)
Mo2A 0.0074(7) 0.0058(7) 0.0069(4) 0.0008(4) 0.0015(3) -0.0002(4)
Mo2B 0.0074(7) 0.0058(7) 0.0069(4) 0.0008(4) 0.0015(3) -0.0002(4)
Mn1A 0.0109(9) 0.0079(7) 0.0123(9) 0.0014(5) 0.0025(5) -0.0017(5)
Mn1B 0.0061(4) 0.0083(2) 0.0068(3) 0.00048(19) 0.0033(2) -0.0005(2)
Cl1 0.0173(5) 0.0188(5) 0.0242(5) -0.0004(4) 0.0107(4) -0.0059(4)
Cl2 0.0159(5) 0.0159(5) 0.0168(5) 0.0012(4) 0.0078(4) -0.0046(4)
N1 0.0113(16) 0.0081(15) 0.0078(15) 0.0012(12) 0.0007(13) 0.0003(12)
N2 0.0134(18) 0.0131(17) 0.0254(19) 0.0070(15) 0.0047(15) -0.0008(14)
N3 0.0082(16) 0.0126(16) 0.0107(15) -0.0018(13) 0.0016(13) -0.0024(12)
N4 0.0090(16) 0.0105(15) 0.0098(15) -0.0012(12) 0.0021(13) -0.0021(12)
N5 0.0114(17) 0.0187(17) 0.0109(16) -0.0053(14) 0.0039(13) -0.0043(13)
N6 0.0121(17) 0.0100(15) 0.0110(15) 0.0001(13) 0.0058(13) 0.0033(13)
N7 0.0112(16) 0.0074(15) 0.0129(16) 0.0000(13) 0.0034(13) -0.0028(12)
N8 0.0150(18) 0.0102(16) 0.0169(17) 0.0026(13) 0.0048(14) 0.0032(13)
N9 0.0124(17) 0.0078(15) 0.0113(16) -0.0009(12) 0.0024(13) 0.0002(12)
N10 0.0117(17) 0.0138(16) 0.0083(15) 0.0019(13) 0.0045(13) 0.0026(13)
N11 0.0173(18) 0.028(2) 0.0077(16) -0.0015(14) 0.0004(14) -0.0119(15)
N12 0.0108(16) 0.0119(15) 0.0109(16) 0.0019(13) 0.0019(13) -0.0010(13)
C1 0.017(2) 0.0142(19) 0.015(2) -0.0039(16) -0.0027(17) -0.0024(16)
C2 0.022(2) 0.016(2) 0.021(2) -0.0008(17) 0.0032(18) -0.0054(17)
C3 0.032(3) 0.0129(19) 0.013(2) -0.0006(16) 0.0045(18) 0.0056(18)
C4 0.017(2) 0.020(2) 0.015(2) 0.0073(17) 0.0050(17) 0.0034(17)
C5 0.016(2) 0.0136(19) 0.0123(19) 0.0050(15) 0.0038(16) 0.0012(15)
C6 0.014(2) 0.0140(19) 0.0126(19) 0.0003(15) 0.0069(16) 0.0040(15)
C7 0.023(2) 0.0137(19) 0.0090(18) 0.0031(15) 0.0047(17) 0.0076(16)
C8 0.018(2) 0.020(2) 0.0122(19) -0.0076(16) -0.0055(16) 0.0099(17)
C9 0.009(2) 0.024(2) 0.024(2) -0.0117(19) -0.0004(17) 0.0029(17)
C10 0.0101(19) 0.0154(19) 0.017(2) -0.0052(16) 0.0025(16) -0.0002(15)
C11 0.012(2) 0.017(2) 0.022(2) 0.0002(17) 0.0044(17) -0.0003(16)
C12 0.013(2) 0.017(2) 0.026(2) -0.0010(18) -0.0016(18) -0.0023(16)
C13 0.018(2) 0.017(2) 0.018(2) 0.0033(17) -0.0046(18) -0.0019(17)
C14 0.020(2) 0.016(2) 0.0130(19) 0.0015(16) 0.0018(17) -0.0068(17)
C15 0.016(2) 0.0076(17) 0.0141(19) -0.0017(15) 0.0033(16) -0.0019(15)
C16 0.013(2) 0.0106(18) 0.0114(18) 0.0033(15) 0.0017(15) -0.0005(15)
C17 0.022(2) 0.0139(19) 0.0123(19) 0.0002(16) 0.0043(17) -0.0062(17)
C18 0.029(2) 0.0115(19) 0.0121(19) -0.0051(16) 0.0034(18) -0.0017(17)
C19 0.021(2) 0.020(2) 0.0116(19) -0.0007(16) 0.0076(17) 0.0026(17)
C20 0.0112(19) 0.0129(18) 0.0149(19) 0.0012(15) 0.0038(16) -0.0004(15)
C21 0.020(2) 0.019(2) 0.017(2) 0.0003(17) 0.0080(18) -0.0021(17)
C22 0.009(2) 0.026(2) 0.018(2) -0.0027(18) 0.0110(17) 0.0008(17)
C23 0.016(2) 0.0118(19) 0.021(2) -0.0059(16) 0.0046(17) 0.0024(16)
C24 0.018(2) 0.0122(19) 0.020(2) 0.0011(16) 0.0098(18) -0.0022(16)
C25 0.0112(19) 0.0141(19) 0.0108(18) -0.0050(15) 0.0023(15) -0.0024(15)
C26 0.015(2) 0.0060(17) 0.017(2) -0.0025(15) 0.0070(16) -0.0001(14)
C27 0.0088(19) 0.0133(18) 0.017(2) -0.0031(16) 0.0017(16) 0.0023(15)
C28 0.015(2) 0.015(2) 0.016(2) -0.0007(16) -0.0031(17) 0.0021(16)
C29 0.020(2) 0.017(2) 0.0084(18) -0.0005(15) 0.0047(16) 0.0013(16)
C30 0.017(2) 0.0112(18) 0.0117(18) 0.0001(15) 0.0056(16) -0.0035(15)
C31 0.031(3) 0.0119(19) 0.013(2) 0.0002(16) 0.0055(18) 0.0013(17)
C32 0.052(3) 0.015(2) 0.012(2) 0.0014(17) -0.003(2) 0.004(2)
C33 0.034(3) 0.018(2) 0.018(2) -0.0047(18) -0.010(2) 0.009(2)
C34 0.012(2) 0.028(2) 0.017(2) -0.0064(18) -0.0020(17) 0.0011(18)
C35 0.012(2) 0.0179(19) 0.0108(18) -0.0022(16) 0.0012(15) 0.0007(16)
C36 0.0077(19) 0.019(2) 0.0126(19) -0.0002(16) 0.0029(15) -0.0008(15)
C37 0.016(2) 0.025(2) 0.015(2) -0.0039(17) 0.0042(17) -0.0015(17)
C38 0.021(2) 0.018(2) 0.015(2) -0.0084(17) -0.0046(17) -0.0001(17)
C39 0.018(2) 0.0098(18) 0.021(2) -0.0004(16) 0.0005(17) -0.0033(16)
C40 0.0089(19) 0.0117(18) 0.0154(19) 0.0003(15) -0.0016(16) -0.0006(14)
O1S 0.0172(16) 0.0151(14) 0.0238(16) -0.0008(12) 0.0023(13) 0.0015(12)
C1S 0.028(3) 0.031(3) 0.028(3) 0.003(2) -0.004(2) -0.006(2)
C2S 0.015(2) 0.017(2) 0.034(3) -0.0064(19) 0.0056(19) -0.0040(17)
C3S 0.022(2) 0.023(2) 0.023(2) 0.0039(19) 0.0049(19) 0.0027(19)
C4S 0.024(2) 0.027(2) 0.017(2) 0.0025(19) 0.0053(19) -0.0002(19)

loop_
_atom_type_symbol
_atom_type_description
_atom_type_scat_dispersion_real
_atom_type_scat_dispersion_imag
_atom_type_scat_source
C C 0.0033 0.0016 'International Tables Vol C Tables 4.2.6.8 and 6.1.1.4'
H H 0.0000 0.0000 'International Tables Vol C Tables 4.2.6.8 and 6.1.1.4'
N N 0.0061 0.0033 'International Tables Vol C Tables 4.2.6.8 and 6.1.1.4'
Cl Cl 0.1484 0.1585 'International Tables Vol C Tables 4.2.6.8 and 6.1.1.4'
Mn Mn 0.3368 0.7283 'International Tables Vol C Tables 4.2.6.8 and 6.1.1.4'
Mo Mo -1.6832 0.6857 'International Tables Vol C Tables 4.2.6.8 and 6.1.1.4'
O O 0.0106 0.0060 'International Tables Vol C Tables 4.2.6.8 and 6.1.1.4'

loop_
_geom_angle_atom_site_label_1
_geom_angle_atom_site_label_2
_geom_angle_atom_site_label_3
_geom_angle
Mo2A Mo1A N9 89.43(12)
Mo2A Mo1A N12 90.04(11)
N9 Mo1A N12 94.60(12)
Mo2A Mo1A N3 89.76(12)
N9 Mo1A N3 178.41(12)
N12 Mo1A N3 86.77(12)
Mo2A Mo1A N6 89.92(11)
N9 Mo1A N6 90.45(12)
N12 Mo1A N6 174.95(12)
N3 Mo1A N6 88.18(12)
Mo2A Mo1A Cl2 179.39(8)
N9 Mo1A Cl2 90.25(9)
N12 Mo1A Cl2 90.50(9)
N3 Mo1A Cl2 90.53(9)
N6 Mo1A Cl2 89.56(9)
Mo2B Mo1B N4 88.9(2)
Mo2B Mo1B N7 90.7(2)
N4 Mo1B N7 85.99(18)
Mo2B Mo1B N1 88.1(2)
N4 Mo1B N1 91.60(18)
N7 Mo1B N1 177.3(2)
Mo2B Mo1B N10 88.5(2)
N4 Mo1B N10 176.70(19)
N7 Mo1B N10 92.06(18)
N1 Mo1B N10 90.30(18)
Mo2B Mo1B Cl1 176.3(3)
N4 Mo1B Cl1 92.27(14)
N7 Mo1B Cl1 92.94(14)
N1 Mo1B Cl1 88.31(13)
N10 Mo1B Cl1 90.49(12)
Mo1A Mo2A N8 94.67(12)
Mo1A Mo2A N11 94.05(13)
N8 Mo2A N11 93.03(18)
Mo1A Mo2A N2 93.96(14)
N8 Mo2A N2 171.15(16)
N11 Mo2A N2 88.32(18)
Mo1A Mo2A N5 93.65(13)
N8 Mo2A N5 89.41(17)
N11 Mo2A N5 171.71(16)
N2 Mo2A N5 88.08(17)
Mo1A Mo2A Mn1A 178.34(15)
N8 Mo2A Mn1A 86.95(14)
N11 Mo2A Mn1A 86.19(13)
N2 Mo2A Mn1A 84.41(12)
N5 Mo2A Mn1A 86.03(12)
N2 Mo2B Mo1B 93.4(3)
N2 Mo2B N5 90.8(3)
Mo1B Mo2B N5 92.5(3)
N2 Mo2B N11 89.0(3)
Mo1B Mo2B N11 93.4(3)
N5 Mo2B N11 174.1(3)
N2 Mo2B N8 174.9(3)
Mo1B Mo2B N8 91.6(3)
N5 Mo2B N8 89.1(3)
N11 Mo2B N8 90.6(3)
N2 Mo2B Mn1B 87.1(2)
Mo1B Mo2B Mn1B 179.4(4)
N5 Mo2B Mn1B 87.2(2)
N11 Mo2B Mn1B 86.9(2)
N8 Mo2B Mn1B 87.8(2)
N10 Mn1A N7 90.78(15)
N10 Mn1A N1 89.74(15)
N7 Mn1A N1 155.98(15)
N10 Mn1A N4 155.16(15)
N7 Mn1A N4 81.82(14)
N1 Mn1A N4 87.72(14)
N10 Mn1A Cl1 103.08(12)
N7 Mn1A Cl1 104.04(13)
N1 Mn1A Cl1 99.22(12)
N4 Mn1A Cl1 101.72(13)
N10 Mn1A Mo2A 78.52(12)
N7 Mn1A Mo2A 77.65(12)
N1 Mn1A Mo2A 78.93(12)
N4 Mn1A Mo2A 76.74(11)
Cl1 Mn1A Mo2A 177.59(13)
N3 Mn1B N6 88.08(17)
N3 Mn1B N12 84.99(16)
N6 Mn1B N12 157.1(2)
N3 Mn1B N9 156.4(2)
N6 Mn1B N9 87.75(16)
N12 Mn1B N9 89.91(16)
N3 Mn1B Cl2 103.47(16)
N6 Mn1B Cl2 101.88(15)
N12 Mn1B Cl2 101.00(15)
N9 Mn1B Cl2 100.11(15)
N3 Mn1B Mo2B 78.3(2)
N6 Mn1B Mo2B 78.08(19)
N12 Mn1B Mo2B 79.10(19)
N9 Mn1B Mo2B 78.16(19)
Cl2 Mn1B Mo2B 178.3(2)
C1 N1 C5 118.2(3)
C1 N1 Mo1B 123.7(3)
C5 N1 Mo1B 117.8(3)
C1 N1 Mn1A 114.4(3)
C5 N1 Mn1A 127.3(3)
C6 N2 C5 121.0(3)
C6 N2 Mo2B 122.3(3)
C5 N2 Mo2B 116.6(3)
C6 N2 Mo2A 115.8(3)
C5 N2 Mo2A 122.9(3)
C10 N3 C6 118.7(3)
C10 N3 Mn1B 111.3(3)
C6 N3 Mn1B 129.8(3)
C10 N3 Mo1A 121.9(3)
C6 N3 Mo1A 118.6(3)
C11 N4 C15 118.8(3)
C11 N4 Mo1B 121.8(3)
C15 N4 Mo1B 118.9(3)
C11 N4 Mn1A 112.5(3)
C15 N4 Mn1A 128.6(3)
C16 N5 C15 122.9(3)
C16 N5 Mo2B 121.9(3)
C15 N5 Mo2B 115.2(3)
C16 N5 Mo2A 116.5(3)
C15 N5 Mo2A 120.0(3)
C20 N6 C16 119.0(3)
C20 N6 Mo1A 121.9(3)
C16 N6 Mo1A 118.6(3)
C20 N6 Mn1B 110.7(3)
C16 N6 Mn1B 130.1(3)
C21 N7 C25 118.5(3)
C21 N7 Mo1B 122.9(3)
C25 N7 Mo1B 118.6(3)
C21 N7 Mn1A 111.8(3)
C25 N7 Mn1A 129.5(3)
C25 N8 C26 121.7(3)
C25 N8 Mo2A 122.8(3)
C26 N8 Mo2A 115.5(3)
C25 N8 Mo2B 117.1(3)
C26 N8 Mo2B 121.0(3)
C30 N9 C26 118.1(3)
C30 N9 Mo1A 121.9(3)
C26 N9 Mo1A 118.9(3)
C30 N9 Mn1B 111.1(3)
C26 N9 Mn1B 130.1(3)
C35 N10 C31 118.5(4)
C35 N10 Mn1A 128.5(3)
C31 N10 Mn1A 112.1(3)
C35 N10 Mo1B 117.6(3)
C31 N10 Mo1B 122.2(3)
C36 N11 C35 121.0(3)
C36 N11 Mo2A 117.5(3)
C35 N11 Mo2A 119.9(3)
C36 N11 Mo2B 124.4(3)
C35 N11 Mo2B 113.5(3)
C36 N12 C40 118.2(3)
C36 N12 Mo1A 118.7(3)
C40 N12 Mo1A 123.0(3)
C36 N12 Mn1B 129.4(3)
C40 N12 Mn1B 112.4(3)
N1 C1 C2 124.3(4)
N1 C1 H1AA 117.8
C2 C1 H1AA 117.8
C1 C2 C3 117.5(4)
C1 C2 H2AA 121.3
C3 C2 H2AA 121.3
C4 C3 C2 119.9(4)
C4 C3 H3AA 120.1
C2 C3 H3AA 120.1
C3 C4 C5 120.0(4)
C3 C4 H4AA 120.0
C5 C4 H4AA 120.0
N1 C5 N2 114.8(3)
N1 C5 C4 120.0(4)
N2 C5 C4 125.1(4)
N3 C6 N2 115.2(3)
N3 C6 C7 119.8(4)
N2 C6 C7 124.8(4)
C8 C7 C6 119.9(4)
C8 C7 H7AA 120.0
C6 C7 H7AA 120.0
C7 C8 C9 119.6(4)
C7 C8 H8AA 120.2
C9 C8 H8AA 120.2
C10 C9 C8 118.5(4)
C10 C9 H9AA 120.7
C8 C9 H9AA 120.7
N3 C10 C9 123.4(4)
N3 C10 H10A 118.3
C9 C10 H10A 118.3
N4 C11 C12 123.4(4)
N4 C11 H11A 118.3
C12 C11 H11A 118.3
C11 C12 C13 118.0(4)
C11 C12 H12A 121.0
C13 C12 H12A 121.0
C12 C13 C14 120.1(4)
C12 C13 H13A 119.9
C14 C13 H13A 119.9
C13 C14 C15 119.3(4)
C13 C14 H14A 120.4
C15 C14 H14A 120.4
N4 C15 N5 115.0(3)
N4 C15 C14 120.1(4)
N5 C15 C14 124.6(4)
N6 C16 N5 115.4(3)
N6 C16 C17 120.0(4)
N5 C16 C17 124.5(4)
C18 C17 C16 119.9(4)
C18 C17 H17A 120.0
C16 C17 H17A 120.0
C17 C18 C19 119.6(4)
C17 C18 H18A 120.2
C19 C18 H18A 120.2
C20 C19 C18 118.7(4)
C20 C19 H19A 120.7
C18 C19 H19A 120.7
N6 C20 C19 122.8(4)
N6 C20 H20A 118.6
C19 C20 H20A 118.6
N7 C21 C22 124.0(4)
N7 C21 H21A 118.0
C22 C21 H21A 118.0
C23 C22 C21 117.3(4)
C23 C22 H22A 121.4
C21 C22 H22A 121.4
C24 C23 C22 120.2(4)
C24 C23 H23A 119.9
C22 C23 H23A 119.9
C23 C24 C25 120.2(4)
C23 C24 H24A 119.9
C25 C24 H24A 119.9
N7 C25 N8 115.1(3)
N7 C25 C24 119.8(4)
N8 C25 C24 124.9(4)
N9 C26 N8 114.7(3)
N9 C26 C27 120.0(4)
N8 C26 C27 125.1(4)
C28 C27 C26 120.6(4)
C28 C27 H27A 119.7
C26 C27 H27A 119.7
C27 C28 C29 119.4(4)
C27 C28 H28A 120.3
C29 C28 H28A 120.3
C30 C29 C28 118.0(4)
C30 C29 H29A 121.0
C28 C29 H29A 121.0
N9 C30 C29 124.0(4)
N9 C30 H30A 118.0
C29 C30 H30A 118.0
N10 C31 C32 123.6(4)
N10 C31 H31A 118.2
C32 C31 H31A 118.2
C31 C32 C33 118.0(4)
C31 C32 H32A 121.0
C33 C32 H32A 121.0
C34 C33 C32 119.6(4)
C34 C33 H33A 120.2
C32 C33 H33A 120.2
C33 C34 C35 120.4(4)
C33 C34 H34A 119.8
C35 C34 H34A 119.8
N10 C35 N11 116.0(3)
N10 C35 C34 119.9(4)
N11 C35 C34 123.6(4)
N12 C36 N11 115.4(3)
N12 C36 C37 120.1(4)
N11 C36 C37 124.4(4)
C38 C37 C36 120.5(4)
C38 C37 H37A 119.8
C36 C37 H37A 119.8
C37 C38 C39 119.2(4)
C37 C38 H38A 120.4
C39 C38 H38A 120.4
C40 C39 C38 118.2(4)
C40 C39 H39A 120.9
C38 C39 H39A 120.9
N12 C40 C39 123.8(4)
N12 C40 H40A 118.1
C39 C40 H40A 118.1
C2S O1S C3S 110.9(3)
C2S C1S H1SB 109.5
C2S C1S H1SA 109.5
H1SB C1S H1SA 109.5
C2S C1S H1SC 109.5
H1SB C1S H1SC 109.5
H1SA C1S H1SC 109.5
O1S C2S C1S 108.0(4)
O1S C2S H2SA 110.1
C1S C2S H2SA 110.1
O1S C2S H2SB 110.1
C1S C2S H2SB 110.1
H2SA C2S H2SB 108.4
O1S C3S C4S 106.7(4)
O1S C3S H3SB 110.4
C4S C3S H3SB 110.4
O1S C3S H3SA 110.4
C4S C3S H3SA 110.4
H3SB C3S H3SA 108.6
C3S C4S H4SB 109.5
C3S C4S H4SA 109.5
H4SB C4S H4SA 109.5
C3S C4S H4SC 109.5
H4SB C4S H4SC 109.5
H4SA C4S H4SC 109.5

loop_
_geom_bond_atom_site_label_1
_geom_bond_atom_site_label_2
_geom_bond_distance
Mo1A Mo2A 2.094(2)
Mo1A N9 2.197(3)
Mo1A N12 2.202(3)
Mo1A N3 2.217(3)
Mo1A N6 2.223(3)
Mo1A Cl2 2.7683(13)
Mo1B Mo2B 2.108(6)
Mo1B N4 2.151(5)
Mo1B N7 2.181(5)
Mo1B N1 2.212(5)
Mo1B N10 2.250(5)
Mo1B Cl1 2.758(3)
Mo2A N8 2.113(4)
Mo2A N11 2.124(4)
Mo2A N2 2.152(4)
Mo2A N5 2.153(4)
Mo2A Mn1A 2.793(3)
Mo2B N2 2.091(8)
Mo2B N5 2.113(8)
Mo2B N11 2.158(8)
Mo2B N8 2.166(8)
Mo2B Mn1B 2.793(6)
Mn1A N10 2.237(4)
Mn1A N7 2.244(4)
Mn1A N1 2.247(4)
Mn1A N4 2.268(4)
Mn1A Cl1 2.327(2)
Mn1B N3 2.213(5)
Mn1B N6 2.231(5)
Mn1B N12 2.280(5)
Mn1B N9 2.295(5)
Mn1B Cl2 2.324(3)
N1 C1 1.355(5)
N1 C5 1.366(5)
N2 C6 1.373(5)
N2 C5 1.378(5)
N3 C10 1.350(5)
N3 C6 1.370(5)
N4 C11 1.347(5)
N4 C15 1.359(5)
N5 C16 1.378(5)
N5 C15 1.381(5)
N6 C20 1.357(5)
N6 C16 1.357(5)
N7 C21 1.354(5)
N7 C25 1.355(5)
N8 C25 1.384(5)
N8 C26 1.387(5)
N9 C30 1.356(5)
N9 C26 1.367(5)
N10 C35 1.354(5)
N10 C31 1.354(5)
N11 C36 1.372(5)
N11 C35 1.381(5)
N12 C36 1.360(5)
N12 C40 1.361(5)
C1 C2 1.372(6)
C1 H1AA 0.9500
C2 C3 1.390(6)
C2 H2AA 0.9500
C3 C4 1.381(6)
C3 H3AA 0.9500
C4 C5 1.405(6)
C4 H4AA 0.9500
C6 C7 1.409(5)
C7 C8 1.374(6)
C7 H7AA 0.9500
C8 C9 1.388(6)
C8 H8AA 0.9500
C9 C10 1.368(6)
C9 H9AA 0.9500
C10 H10A 0.9500
C11 C12 1.377(6)
C11 H11A 0.9500
C12 C13 1.377(6)
C12 H12A 0.9500
C13 C14 1.379(6)
C13 H13A 0.9500
C14 C15 1.407(6)
C14 H14A 0.9500
C16 C17 1.414(6)
C17 C18 1.370(6)
C17 H17A 0.9500
C18 C19 1.384(6)
C18 H18A 0.9500
C19 C20 1.375(6)
C19 H19A 0.9500
C20 H20A 0.9500
C21 C22 1.380(6)
C21 H21A 0.9500
C22 C23 1.379(6)
C22 H22A 0.9500
C23 C24 1.371(6)
C23 H23A 0.9500
C24 C25 1.406(6)
C24 H24A 0.9500
C26 C27 1.404(6)
C27 C28 1.367(6)
C27 H27A 0.9500
C28 C29 1.394(6)
C28 H28A 0.9500
C29 C30 1.368(6)
C29 H29A 0.9500
C30 H30A 0.9500
C31 C32 1.377(6)
C31 H31A 0.9500
C32 C33 1.381(7)
C32 H32A 0.9500
C33 C34 1.368(6)
C33 H33A 0.9500
C34 C35 1.410(6)
C34 H34A 0.9500
C36 C37 1.414(6)
C37 C38 1.370(6)
C37 H37A 0.9500
C38 C39 1.397(6)
C38 H38A 0.9500
C39 C40 1.373(6)
C39 H39A 0.9500
C40 H40A 0.9500
O1S C2S 1.418(5)
O1S C3S 1.426(5)
C1S C2S 1.519(7)
C1S H1SB 0.9800
C1S H1SA 0.9800
C1S H1SC 0.9800
C2S H2SA 0.9900
C2S H2SB 0.9900
C3S C4S 1.508(6)
C3S H3SB 0.9900
C3S H3SA 0.9900
C4S H4SB 0.9800
C4S H4SA 0.9800
C4S H4SC 0.9800

loop_
_geom_torsion_atom_site_label_1
_geom_torsion_atom_site_label_2
_geom_torsion_atom_site_label_3
_geom_torsion_atom_site_label_4
_geom_torsion
N9 Mo1A Mo2A N8 15.40(15)
N12 Mo1A Mo2A N8 -79.19(15)
N3 Mo1A Mo2A N8 -165.97(15)
N6 Mo1A Mo2A N8 105.85(15)
N9 Mo1A Mo2A N11 108.79(16)
N12 Mo1A Mo2A N11 14.19(16)
N3 Mo1A Mo2A N11 -72.58(16)
N6 Mo1A Mo2A N11 -160.76(16)
N9 Mo1A Mo2A N2 -162.62(15)
N12 Mo1A Mo2A N2 102.78(15)
N3 Mo1A Mo2A N2 16.01(15)
N6 Mo1A Mo2A N2 -72.17(15)
N9 Mo1A Mo2A N5 -74.30(15)
N12 Mo1A Mo2A N5 -168.90(15)
N3 Mo1A Mo2A N5 104.33(15)
N6 Mo1A Mo2A N5 16.15(15)
N4 Mo1B Mo2B N2 113.4(3)
N7 Mo1B Mo2B N2 -160.6(3)
N1 Mo1B Mo2B N2 21.8(3)
N10 Mo1B Mo2B N2 -68.6(3)
N4 Mo1B Mo2B N5 22.5(3)
N7 Mo1B Mo2B N5 108.5(3)
N1 Mo1B Mo2B N5 -69.1(3)
N10 Mo1B Mo2B N5 -159.5(3)
N4 Mo1B Mo2B N11 -157.4(3)
N7 Mo1B Mo2B N11 -71.4(3)
N1 Mo1B Mo2B N11 111.0(3)
N10 Mo1B Mo2B N11 20.6(3)
N4 Mo1B Mo2B N8 -66.6(2)
N7 Mo1B Mo2B N8 19.3(2)
N1 Mo1B Mo2B N8 -158.3(2)
N10 Mo1B Mo2B N8 111.4(2)
N8 Mo2A Mn1A N10 112.19(16)
N11 Mo2A Mn1A N10 18.94(16)
N2 Mo2A Mn1A N10 -69.74(16)
N5 Mo2A Mn1A N10 -158.19(16)
N8 Mo2A Mn1A N7 18.83(15)
N11 Mo2A Mn1A N7 -74.42(16)
N2 Mo2A Mn1A N7 -163.10(17)
N5 Mo2A Mn1A N7 108.44(16)
N8 Mo2A Mn1A N1 -155.80(16)
N11 Mo2A Mn1A N1 110.95(17)
N2 Mo2A Mn1A N1 22.27(15)
N5 Mo2A Mn1A N1 -66.18(15)
N8 Mo2A Mn1A N4 -65.55(15)
N11 Mo2A Mn1A N4 -158.80(17)
N2 Mo2A Mn1A N4 112.52(16)
N5 Mo2A Mn1A N4 24.07(15)
Mo1B Mo2B Mn1B N3 163(36)
N5 Mo2B Mn1B N3 106.9(2)
N11 Mo2B Mn1B N3 -73.1(2)
N8 Mo2B Mn1B N3 -163.9(3)
N2 Mo2B Mn1B N6 -74.5(2)
N5 Mo2B Mn1B N6 16.4(2)
N11 Mo2B Mn1B N6 -163.7(3)
N8 Mo2B Mn1B N6 105.6(2)
N2 Mo2B Mn1B N12 103.1(2)
N5 Mo2B Mn1B N12 -166.0(3)
N11 Mo2B Mn1B N12 13.9(2)
N8 Mo2B Mn1B N12 -76.8(2)
N2 Mo2B Mn1B N9 -164.7(3)
N5 Mo2B Mn1B N9 -73.8(2)
N11 Mo2B Mn1B N9 106.2(2)
N8 Mo2B Mn1B N9 15.4(2)
N10 Mn1A Cl1 Mo1B 175(6)
N7 Mn1A Cl1 Mo1B -91(6)
N1 Mn1A Cl1 Mo1B 83(6)
N4 Mn1A Cl1 Mo1B -6(6)
N4 Mo1B Cl1 Mn1A 174(6)
N7 Mo1B Cl1 Mn1A 88(6)
N1 Mo1B Cl1 Mn1A -95(6)
N10 Mo1B Cl1 Mn1A -5(5)
N3 Mn1B Cl2 Mo1A 148(3)
N6 Mn1B Cl2 Mo1A -121(3)
N12 Mn1B Cl2 Mo1A 60(3)
N9 Mn1B Cl2 Mo1A -31(3)
N9 Mo1A Cl2 Mn1B 148(3)
N12 Mo1A Cl2 Mn1B -118(3)
N3 Mo1A Cl2 Mn1B -31(3)
N6 Mo1A Cl2 Mn1B 57(3)
Mo2B Mo1B N1 C1 153.6(4)
N4 Mo1B N1 C1 64.8(3)
N10 Mo1B N1 C1 -117.9(3)
Cl1 Mo1B N1 C1 -27.5(3)
Mo2B Mo1B N1 C5 -20.4(4)
N4 Mo1B N1 C5 -109.2(3)
N10 Mo1B N1 C5 68.1(3)
Cl1 Mo1B N1 C5 158.5(3)
Mo2B Mo1B N1 Mn1A -171.2(9)
N4 Mo1B N1 Mn1A 100.0(8)
N10 Mo1B N1 Mn1A -82.7(8)
Cl1 Mo1B N1 Mn1A 7.8(7)
N10 Mn1A N1 C1 -125.7(3)
N7 Mn1A N1 C1 143.0(4)
N4 Mn1A N1 C1 79.0(3)
Cl1 Mn1A N1 C1 -22.5(3)
Mo2A Mn1A N1 C1 156.0(3)
N10 Mn1A N1 C5 53.2(3)
N7 Mn1A N1 C5 -38.1(6)
N4 Mn1A N1 C5 -102.1(3)
Cl1 Mn1A N1 C5 156.4(3)
Mo2A Mn1A N1 C5 -25.2(3)
N10 Mn1A N1 Mo1B 86.1(8)
N7 Mn1A N1 Mo1B -5.2(6)
N4 Mn1A N1 Mo1B -69.2(8)
Cl1 Mn1A N1 Mo1B -170.7(9)
Mo2A Mn1A N1 Mo1B 7.8(8)
Mo1B Mo2B N2 C6 151.6(3)
N5 Mo2B N2 C6 -115.9(4)
N11 Mo2B N2 C6 58.2(4)
Mn1B Mo2B N2 C6 -28.8(4)
Mo1B Mo2B N2 C5 -31.8(4)
N5 Mo2B N2 C5 60.7(4)
N11 Mo2B N2 C5 -125.2(3)
Mn1B Mo2B N2 C5 147.8(3)
Mo1B Mo2B N2 Mo2A 172(2)
N5 Mo2B N2 Mo2A -95(2)
N11 Mo2B N2 Mo2A 79(2)
Mn1B Mo2B N2 Mo2A -8(2)
Mo1A Mo2A N2 C6 -27.8(3)
N11 Mo2A N2 C6 66.1(3)
N5 Mo2A N2 C6 -121.3(3)
Mn1A Mo2A N2 C6 152.5(3)
Mo1A Mo2A N2 C5 145.8(3)
N11 Mo2A N2 C5 -120.2(3)
N5 Mo2A N2 C5 52.3(3)
Mn1A Mo2A N2 C5 -33.9(3)
Mo1A Mo2A N2 Mo2B 171(2)
N11 Mo2A N2 Mo2B -95(2)
N5 Mo2A N2 Mo2B 78(2)
Mn1A Mo2A N2 Mo2B -8(2)
N6 Mn1B N3 C10 -119.8(3)
N12 Mn1B N3 C10 82.1(3)
N9 Mn1B N3 C10 160.3(5)
Cl2 Mn1B N3 C10 -18.0(3)
Mo2B Mn1B N3 C10 162.0(3)
N6 Mn1B N3 C6 65.7(4)
N12 Mn1B N3 C6 -92.4(3)
N9 Mn1B N3 C6 -14.2(7)
Cl2 Mn1B N3 C6 167.4(3)
Mo2B Mn1B N3 C6 -12.5(4)
N6 Mn1B N3 Mo1A 83.3(5)
N12 Mn1B N3 Mo1A -74.8(5)
N9 Mn1B N3 Mo1A 3.4(3)
Cl2 Mn1B N3 Mo1A -174.9(6)
Mo2B Mn1B N3 Mo1A 5.1(4)
Mo2A Mo1A N3 C10 159.2(3)
N12 Mo1A N3 C10 69.1(3)
N6 Mo1A N3 C10 -110.9(3)
Cl2 Mo1A N3 C10 -21.4(3)
Mo2A Mo1A N3 C6 -10.7(3)
N12 Mo1A N3 C6 -100.8(3)
N6 Mo1A N3 C6 79.2(3)
Cl2 Mo1A N3 C6 168.8(3)
Mo2A Mo1A N3 Mn1B -175.3(5)
N12 Mo1A N3 Mn1B 94.6(5)
N6 Mo1A N3 Mn1B -85.4(5)
Cl2 Mo1A N3 Mn1B 4.2(5)
Mo2B Mo1B N4 C11 149.0(4)
N7 Mo1B N4 C11 58.3(3)
N1 Mo1B N4 C11 -122.9(3)
Cl1 Mo1B N4 C11 -34.5(3)
Mo2B Mo1B N4 C15 -22.1(4)
N7 Mo1B N4 C15 -112.8(3)
N1 Mo1B N4 C15 66.0(3)
Cl1 Mo1B N4 C15 154.4(3)
Mo2B Mo1B N4 Mn1A -177.3(10)
N7 Mo1B N4 Mn1A 91.9(9)
N1 Mo1B N4 Mn1A -89.2(8)
Cl1 Mo1B N4 Mn1A -0.9(8)
N10 Mn1A N4 C11 144.9(4)
N7 Mn1A N4 C11 71.0(3)
N1 Mn1A N4 C11 -130.6(3)
Cl1 Mn1A N4 C11 -31.7(3)
Mo2A Mn1A N4 C11 150.2(3)
N10 Mn1A N4 C15 -32.4(6)
N7 Mn1A N4 C15 -106.3(3)
N1 Mn1A N4 C15 52.0(3)
Cl1 Mn1A N4 C15 150.9(3)
Mo2A Mn1A N4 C15 -27.2(3)
N10 Mn1A N4 Mo1B -4.4(6)
N7 Mn1A N4 Mo1B -78.3(8)
N1 Mn1A N4 Mo1B 80.0(9)
Cl1 Mn1A N4 Mo1B 178.9(9)
Mo2A Mn1A N4 Mo1B 0.8(8)
N2 Mo2B N5 C16 58.4(4)
Mo1B Mo2B N5 C16 151.9(3)
N8 Mo2B N5 C16 -116.5(4)
Mn1B Mo2B N5 C16 -28.6(4)
N2 Mo2B N5 C15 -124.9(3)
Mo1B Mo2B N5 C15 -31.4(4)
N8 Mo2B N5 C15 60.2(3)
Mn1B Mo2B N5 C15 148.1(3)
N2 Mo2B N5 Mo2A 100(2)
Mo1B Mo2B N5 Mo2A -166(2)
N8 Mo2B N5 Mo2A -75(2)
Mn1B Mo2B N5 Mo2A 13(2)
Mo1A Mo2A N5 C16 -26.1(3)
N8 Mo2A N5 C16 -120.7(3)
N2 Mo2A N5 C16 67.8(3)
Mn1A Mo2A N5 C16 152.3(3)
Mo1A Mo2A N5 C15 145.4(3)
N8 Mo2A N5 C15 50.8(3)
N2 Mo2A N5 C15 -120.7(3)
Mn1A Mo2A N5 C15 -36.2(3)
Mo1A Mo2A N5 Mo2B -167(2)
N8 Mo2A N5 Mo2B 98(2)
N2 Mo2A N5 Mo2B -73(2)
Mn1A Mo2A N5 Mo2B 11(2)
Mo2A Mo1A N6 C20 159.4(3)
N9 Mo1A N6 C20 -111.1(3)
N3 Mo1A N6 C20 69.7(3)
Cl2 Mo1A N6 C20 -20.9(3)
Mo2A Mo1A N6 C16 -13.0(3)
N9 Mo1A N6 C16 76.5(3)
N3 Mo1A N6 C16 -102.7(3)
Cl2 Mo1A N6 C16 166.7(3)
Mo2A Mo1A N6 Mn1B 173.6(5)
N9 Mo1A N6 Mn1B -97.0(5)
N3 Mo1A N6 Mn1B 83.8(5)
Cl2 Mo1A N6 Mn1B -6.8(5)
N3 Mn1B N6 C20 82.3(3)
N12 Mn1B N6 C20 154.7(5)
N9 Mn1B N6 C20 -120.9(3)
Cl2 Mn1B N6 C20 -21.0(3)
Mo2B Mn1B N6 C20 160.7(3)
N3 Mn1B N6 C16 -92.4(4)
N12 Mn1B N6 C16 -20.0(7)
N9 Mn1B N6 C16 64.4(4)
Cl2 Mn1B N6 C16 164.3(3)
Mo2B Mn1B N6 C16 -14.0(4)
N3 Mn1B N6 Mo1A -84.9(5)
N12 Mn1B N6 Mo1A -12.5(3)
N9 Mn1B N6 Mo1A 71.9(5)
Cl2 Mn1B N6 Mo1A 171.8(6)
Mo2B Mn1B N6 Mo1A -6.5(5)
Mo2B Mo1B N7 C21 162.0(4)
N4 Mo1B N7 C21 -109.2(3)
N10 Mo1B N7 C21 73.5(3)
Cl1 Mo1B N7 C21 -17.1(3)
Mo2B Mo1B N7 C25 -21.6(4)
N4 Mo1B N7 C25 67.2(3)
N10 Mo1B N7 C25 -110.1(3)
Cl1 Mo1B N7 C25 159.3(3)
Mo2B Mo1B N7 Mn1A 171.3(9)
N4 Mo1B N7 Mn1A -99.9(8)
N10 Mo1B N7 Mn1A 82.8(8)
Cl1 Mo1B N7 Mn1A -7.8(7)
N10 Mn1A N7 C21 85.7(3)
N1 Mn1A N7 C21 176.8(4)
N4 Mn1A N7 C21 -118.1(3)
Cl1 Mn1A N7 C21 -18.0(3)
Mo2A Mn1A N7 C21 163.8(3)
N10 Mn1A N7 C25 -100.6(3)
N1 Mn1A N7 C25 -9.5(6)
N4 Mn1A N7 C25 55.6(3)
Cl1 Mn1A N7 C25 155.7(3)
Mo2A Mn1A N7 C25 -22.5(3)
N10 Mn1A N7 Mo1B -85.8(8)
N1 Mn1A N7 Mo1B 5.3(6)
N4 Mn1A N7 Mo1B 70.4(8)
Cl1 Mn1A N7 Mo1B 170.5(9)
Mo2A Mn1A N7 Mo1B -7.8(8)
Mo1A Mo2A N8 C25 153.1(3)
N11 Mo2A N8 C25 58.8(3)
N5 Mo2A N8 C25 -113.3(3)
Mn1A Mo2A N8 C25 -27.3(3)
Mo1A Mo2A N8 C26 -27.7(3)
N11 Mo2A N8 C26 -122.0(3)
N5 Mo2A N8 C26 65.9(3)
Mn1A Mo2A N8 C26 151.9(3)
Mo1A Mo2A N8 Mo2B -171(2)
N11 Mo2A N8 Mo2B 94(2)
N5 Mo2A N8 Mo2B -78(2)
Mn1A Mo2A N8 Mo2B 8(2)
Mo1B Mo2B N8 C25 -25.4(4)
N5 Mo2B N8 C25 -117.8(3)
N11 Mo2B N8 C25 68.1(3)
Mn1B Mo2B N8 C25 155.0(3)
Mo1B Mo2B N8 C26 149.3(3)
N5 Mo2B N8 C26 56.8(4)
N11 Mo2B N8 C26 -117.2(3)
Mn1B Mo2B N8 C26 -30.4(4)
Mo1B Mo2B N8 Mo2A -172(2)
N5 Mo2B N8 Mo2A 96(2)
N11 Mo2B N8 Mo2A -79(2)
Mn1B Mo2B N8 Mo2A 8(2)
Mo2A Mo1A N9 C30 159.0(3)
N12 Mo1A N9 C30 -111.0(3)
N6 Mo1A N9 C30 69.1(3)
Cl2 Mo1A N9 C30 -20.5(3)
Mo2A Mo1A N9 C26 -8.7(3)
N12 Mo1A N9 C26 81.3(3)
N6 Mo1A N9 C26 -98.6(3)
Cl2 Mo1A N9 C26 171.9(3)
Mo2A Mo1A N9 Mn1B 175.1(5)
N12 Mo1A N9 Mn1B -94.9(5)
N6 Mo1A N9 Mn1B 85.2(5)
Cl2 Mo1A N9 Mn1B -4.3(5)
N3 Mn1B N9 C30 161.7(5)
N6 Mn1B N9 C30 81.7(3)
N12 Mn1B N9 C30 -121.1(3)
Cl2 Mn1B N9 C30 -19.9(3)
Mo2B Mn1B N9 C30 160.0(3)
N3 Mn1B N9 C26 -8.0(7)
N6 Mn1B N9 C26 -87.9(4)
N12 Mn1B N9 C26 69.2(4)
Cl2 Mn1B N9 C26 170.4(3)
Mo2B Mn1B N9 C26 -9.6(4)
N3 Mn1B N9 Mo1A -3.6(3)
N6 Mn1B N9 Mo1A -83.6(5)
N12 Mn1B N9 Mo1A 73.6(5)
Cl2 Mn1B N9 Mo1A 174.7(6)
Mo2B Mn1B N9 Mo1A -5.3(4)
N7 Mn1A N10 C35 63.6(3)
N1 Mn1A N10 C35 -92.4(3)
N4 Mn1A N10 C35 -8.4(6)
Cl1 Mn1A N10 C35 168.2(3)
Mo2A Mn1A N10 C35 -13.7(3)
N7 Mn1A N10 C31 -127.7(3)
N1 Mn1A N10 C31 76.3(3)
N4 Mn1A N10 C31 160.3(4)
Cl1 Mn1A N10 C31 -23.1(3)
Mo2A Mn1A N10 C31 155.1(3)
N7 Mn1A N10 Mo1B 76.1(8)
N1 Mn1A N10 Mo1B -79.8(8)
N4 Mn1A N10 Mo1B 4.2(6)
Cl1 Mn1A N10 Mo1B -179.2(9)
Mo2A Mn1A N10 Mo1B -1.1(8)
Mo2B Mo1B N10 C35 -14.0(4)
N7 Mo1B N10 C35 76.6(3)
N1 Mo1B N10 C35 -102.2(3)
Cl1 Mo1B N10 C35 169.5(3)
Mo2B Mo1B N10 C31 150.8(4)
N7 Mo1B N10 C31 -118.6(3)
N1 Mo1B N10 C31 62.7(3)
Cl1 Mo1B N10 C31 -25.6(3)
Mo2B Mo1B N10 Mn1A 177.1(9)
N7 Mo1B N10 Mn1A -92.3(8)
N1 Mo1B N10 Mn1A 88.9(8)
Cl1 Mo1B N10 Mn1A 0.6(7)
Mo1A Mo2A N11 C36 -22.1(3)
N8 Mo2A N11 C36 72.8(3)
N2 Mo2A N11 C36 -116.0(3)
Mn1A Mo2A N11 C36 159.5(3)
Mo1A Mo2A N11 C35 143.9(3)
N8 Mo2A N11 C35 -121.2(3)
N2 Mo2A N11 C35 50.1(3)
Mn1A Mo2A N11 C35 -34.4(3)
Mo1A Mo2A N11 Mo2B 167(2)
N8 Mo2A N11 Mo2B -98(2)
N2 Mo2A N11 Mo2B 73(2)
Mn1A Mo2A N11 Mo2B -12(2)
N2 Mo2B N11 C36 -109.9(4)
Mo1B Mo2B N11 C36 156.7(4)
N8 Mo2B N11 C36 65.0(4)
Mn1B Mo2B N11 C36 -22.8(4)
N2 Mo2B N11 C35 58.1(4)
Mo1B Mo2B N11 C35 -35.3(4)
N8 Mo2B N11 C35 -126.9(3)
Mn1B Mo2B N11 C35 145.3(3)
N2 Mo2B N11 Mo2A -100(2)
Mo1B Mo2B N11 Mo2A 166(2)
N8 Mo2B N11 Mo2A 75(2)
Mn1B Mo2B N11 Mo2A -13(2)
Mo2A Mo1A N12 C36 -12.1(3)
N9 Mo1A N12 C36 -101.5(3)
N3 Mo1A N12 C36 77.7(3)
Cl2 Mo1A N12 C36 168.2(3)
Mo2A Mo1A N12 C40 165.2(3)
N9 Mo1A N12 C40 75.8(3)
N3 Mo1A N12 C40 -105.0(3)
Cl2 Mo1A N12 C40 -14.5(3)
Mo2A Mo1A N12 Mn1B -173.2(5)
N9 Mo1A N12 Mn1B 97.4(5)
N3 Mo1A N12 Mn1B -83.4(5)
Cl2 Mo1A N12 Mn1B 7.1(5)
N3 Mn1B N12 C36 64.3(4)
N6 Mn1B N12 C36 -8.7(7)
N9 Mn1B N12 C36 -92.7(4)
Cl2 Mn1B N12 C36 167.0(3)
Mo2B Mn1B N12 C36 -14.7(4)
N3 Mn1B N12 C40 -113.7(3)
N6 Mn1B N12 C40 173.4(5)
N9 Mn1B N12 C40 89.4(3)
Cl2 Mn1B N12 C40 -10.9(3)
Mo2B Mn1B N12 C40 167.3(3)
N3 Mn1B N12 Mo1A 85.9(5)
N6 Mn1B N12 Mo1A 12.9(3)
N9 Mn1B N12 Mo1A -71.1(5)
Cl2 Mn1B N12 Mo1A -171.4(6)
Mo2B Mn1B N12 Mo1A 6.9(5)
C5 N1 C1 C2 -2.2(6)
Mo1B N1 C1 C2 -176.1(3)
Mn1A N1 C1 C2 176.8(3)
N1 C1 C2 C3 0.2(6)
C1 C2 C3 C4 1.2(6)
C2 C3 C4 C5 -0.5(6)
C1 N1 C5 N2 -172.9(4)
Mo1B N1 C5 N2 1.5(5)
Mn1A N1 C5 N2 8.3(5)
C1 N1 C5 C4 2.8(5)
Mo1B N1 C5 C4 177.1(3)
Mn1A N1 C5 C4 -176.0(3)
C6 N2 C5 N1 -162.6(4)
Mo2B N2 C5 N1 20.8(5)
Mo2A N2 C5 N1 24.1(5)
C6 N2 C5 C4 22.0(6)
Mo2B N2 C5 C4 -154.6(4)
Mo2A N2 C5 C4 -151.3(3)
C3 C4 C5 N1 -1.6(6)
C3 C4 C5 N2 173.6(4)
C10 N3 C6 N2 -177.9(4)
Mn1B N3 C6 N2 -3.7(5)
Mo1A N3 C6 N2 -7.7(5)
C10 N3 C6 C7 -3.4(5)
Mn1B N3 C6 C7 170.8(3)
Mo1A N3 C6 C7 166.8(3)
C5 N2 C6 N3 -150.1(4)
Mo2B N2 C6 N3 26.4(5)
Mo2A N2 C6 N3 23.7(5)
C5 N2 C6 C7 35.7(6)
Mo2B N2 C6 C7 -147.8(4)
Mo2A N2 C6 C7 -150.5(3)
N3 C6 C7 C8 3.8(6)
N2 C6 C7 C8 177.8(4)
C6 C7 C8 C9 -1.5(6)
C7 C8 C9 C10 -1.1(6)
C6 N3 C10 C9 0.7(6)
Mn1B N3 C10 C9 -174.5(3)
Mo1A N3 C10 C9 -169.1(3)
C8 C9 C10 N3 1.5(6)
C15 N4 C11 C12 -2.7(6)
Mo1B N4 C11 C12 -173.8(3)
Mn1A N4 C11 C12 179.7(3)
N4 C11 C12 C13 -1.1(6)
C11 C12 C13 C14 1.8(6)
C12 C13 C14 C15 1.1(6)
C11 N4 C15 N5 -168.5(4)
Mo1B N4 C15 N5 2.9(4)
Mn1A N4 C15 N5 8.8(5)
C11 N4 C15 C14 5.7(5)
Mo1B N4 C15 C14 177.1(3)
Mn1A N4 C15 C14 -177.1(3)
C16 N5 C15 N4 -163.5(4)
Mo2B N5 C15 N4 19.8(5)
Mo2A N5 C15 N4 25.5(5)
C16 N5 C15 C14 22.7(6)
Mo2B N5 C15 C14 -154.0(4)
Mo2A N5 C15 C14 -148.3(3)
C13 C14 C15 N4 -4.9(6)
C13 C14 C15 N5 168.6(4)
C20 N6 C16 N5 -176.4(3)
Mo1A N6 C16 N5 -3.8(4)
Mn1B N6 C16 N5 -2.1(5)
C20 N6 C16 C17 -1.1(6)
Mo1A N6 C16 C17 171.6(3)
Mn1B N6 C16 C17 173.3(3)
C15 N5 C16 N6 -151.1(4)
Mo2B N5 C16 N6 25.3(5)
Mo2A N5 C16 N6 20.1(4)
C15 N5 C16 C17 33.8(6)
Mo2B N5 C16 C17 -149.8(4)
Mo2A N5 C16 C17 -155.0(3)
N6 C16 C17 C18 1.4(6)
N5 C16 C17 C18 176.4(4)
C16 C17 C18 C19 -1.0(6)
C17 C18 C19 C20 0.3(6)
C16 N6 C20 C19 0.3(6)
Mo1A N6 C20 C19 -172.0(3)
Mn1B N6 C20 C19 -175.1(3)
C18 C19 C20 N6 0.1(6)
C25 N7 C21 C22 -1.4(6)
Mo1B N7 C21 C22 175.0(3)
Mn1A N7 C21 C22 173.1(4)
N7 C21 C22 C23 2.3(7)
C21 C22 C23 C24 -0.7(6)
C22 C23 C24 C25 -1.7(7)
C21 N7 C25 N8 -177.0(4)
Mo1B N7 C25 N8 6.4(5)
Mn1A N7 C25 N8 9.7(5)
C21 N7 C25 C24 -1.1(6)
Mo1B N7 C25 C24 -177.7(3)
Mn1A N7 C25 C24 -174.5(3)
C26 N8 C25 N7 -161.2(4)
Mo2A N8 C25 N7 18.0(5)
Mo2B N8 C25 N7 13.5(5)
C26 N8 C25 C24 23.2(6)
Mo2A N8 C25 C24 -157.6(3)
Mo2B N8 C25 C24 -162.2(4)
C23 C24 C25 N7 2.7(6)
C23 C24 C25 N8 178.1(4)
C30 N9 C26 N8 -177.9(3)
Mo1A N9 C26 N8 -9.8(4)
Mn1B N9 C26 N8 -8.8(5)
C30 N9 C26 C27 -3.2(5)
Mo1A N9 C26 C27 164.9(3)
Mn1B N9 C26 C27 165.9(3)
C25 N8 C26 N9 -155.8(4)
Mo2A N8 C26 N9 25.0(4)
Mo2B N8 C26 N9 29.8(5)
C25 N8 C26 C27 29.8(6)
Mo2A N8 C26 C27 -149.4(3)
Mo2B N8 C26 C27 -144.7(4)
N9 C26 C27 C28 3.4(6)
N8 C26 C27 C28 177.6(4)
C26 C27 C28 C29 -1.2(6)
C27 C28 C29 C30 -1.0(6)
C26 N9 C30 C29 1.0(6)
Mo1A N9 C30 C29 -166.8(3)
Mn1B N9 C30 C29 -170.1(3)
C28 C29 C30 N9 1.2(6)
C35 N10 C31 C32 2.6(6)
Mn1A N10 C31 C32 -167.3(4)
Mo1B N10 C31 C32 -162.0(4)
N10 C31 C32 C33 -1.1(7)
C31 C32 C33 C34 -0.7(7)
C32 C33 C34 C35 1.0(7)
C31 N10 C35 N11 -175.0(4)
Mn1A N10 C35 N11 -6.9(5)
Mo1B N10 C35 N11 -9.6(5)
C31 N10 C35 C34 -2.3(6)
Mn1A N10 C35 C34 165.8(3)
Mo1B N10 C35 C34 163.1(3)
C36 N11 C35 N10 -161.6(4)
Mo2A N11 C35 N10 32.9(5)
Mo2B N11 C35 N10 29.9(5)
C36 N11 C35 C34 25.9(6)
Mo2A N11 C35 C34 -139.6(4)
Mo2B N11 C35 C34 -142.5(4)
C33 C34 C35 N10 0.5(6)
C33 C34 C35 N11 172.7(4)
C40 N12 C36 N11 -179.1(3)
Mo1A N12 C36 N11 -1.7(5)
Mn1B N12 C36 N11 3.0(5)
C40 N12 C36 C37 -2.5(6)
Mo1A N12 C36 C37 174.9(3)
Mn1B N12 C36 C37 179.6(3)
C35 N11 C36 N12 -149.6(4)
Mo2A N11 C36 N12 16.2(5)
Mo2B N11 C36 N12 17.5(6)
C35 N11 C36 C37 33.9(6)
Mo2A N11 C36 C37 -160.2(3)
Mo2B N11 C36 C37 -158.9(4)
N12 C36 C37 C38 2.9(6)
N11 C36 C37 C38 179.2(4)
C36 C37 C38 C39 -0.8(7)
C37 C38 C39 C40 -1.6(6)
C36 N12 C40 C39 0.1(6)
Mo1A N12 C40 C39 -177.2(3)
Mn1B N12 C40 C39 178.3(3)
C38 C39 C40 N12 2.0(6)
C3S O1S C2S C1S 171.2(4)
C2S O1S C3S C4S -177.9(4)
